data_1576369
loop_
_publ_author_name
'Wieprecht, Nele'
'Krummenacher, Ivo'
'W\"ust, Leonie'
'Michel, Maximilian'
'Neder, Marco'
'H\"afner, Andreas'
'Karg, Jordan'
'Braunschweig, Holger'

_publ_section_title
;
 Boraindenes as versatile precursors to benzannulated boron heterocycles
;
_journal_name_full 'Chemical Science'
_journal_paper_doi 10.1039/D5SC08526H
_journal_year 2025
_chemical_formula_moiety 'C26 H19 B S'
_chemical_formula_sum 'C26 H19 B S'
_chemical_formula_weight 374.28
_space_group_crystal_system monoclinic
_space_group_IT_number 14
_space_group_name_Hall '-P 2ybc'
_space_group_name_H-M_alt 'P 1 21/c 1'
_atom_sites_solution_hydrogens geom
_atom_sites_solution_primary dual
_atom_sites_solution_secondary difmap
_audit_creation_date 2023-10-10
_audit_creation_method 'CIF-fill 1.4n (K.Radacki, 2005-23)'
_audit_update_record
;
2025-11-03 deposited with the CCDC.	2025-12-01 downloaded from the CCDC.
;
_cell_angle_alpha 90
_cell_angle_beta 102.059(3)
_cell_angle_gamma 90
_cell_formula_units_Z 4
_cell_length_a 12.0916(3)
_cell_length_b 10.4172(2)
_cell_length_c 15.9982(3)
_cell_measurement_reflns_used 4166
_cell_measurement_temperature 100(2)
_cell_measurement_theta_max 71.9640
_cell_measurement_theta_min 3.7340
_cell_volume 1970.67(8)
_computing_cell_refinement 'CrysAlisPro 1.171.43.89a (Rigaku OD, 2023)'
_computing_data_collection
;
 CrysAlisPro system (CCD 42.94a 64-bit (release 21-06-2023))
;
_computing_data_reduction 'CrysAlisPro 1.171.43.89a (Rigaku OD, 2023)'
_computing_molecular_graphics 'ShelXLe (Huebschle et all, 2011)'
_computing_publication_material 'SHELXL-2018/3 (Sheldrick, 2018)'
_computing_structure_refinement 'SHELXL-2018/3 (Sheldrick, 2018)'
_computing_structure_solution 'SHELXT 2014/5 (Sheldrick, 2014)''
_diffrn_ambient_environment N~2~
_diffrn_ambient_temperature 100(2)
_diffrn_detector HPA
_diffrn_detector_area_resol_mean 10.0
_diffrn_detector_type 'HyPix Arc150'
_diffrn_measured_fraction_theta_full 0.965
_diffrn_measured_fraction_theta_max 0.918
_diffrn_measurement_details
;
 List of Runs (angles in degrees, time in seconds):
 --------------------------------------------------------------------------
  1  \w    -88.00 -29.00   0.50    0.94    --  -60.16 126.00-150.00  118
  2  \w     48.00  80.00   0.50    0.94    --   84.34 -95.00-180.00   64
  3  \w     34.00  63.00   0.50    0.94    --   58.45 -95.00-180.00   58
  4  \w    -89.00 -62.00   0.50    0.94    --  -76.37 112.00-120.00   54
  5  \w     27.00  57.00   0.50    0.94    --   71.26-126.00  60.00   60
  6  \w     18.00  63.00   0.50    0.94    --   58.45 -95.00  90.00   90
  7  \w     35.00  68.00   0.50    0.94    --   76.32 -95.00 -30.00   66
  8  \w     49.00 127.00   0.50    0.94    --   84.34  15.00 -30.00  156
  9  \w     35.00  62.00   0.50    0.94    --   76.32 -95.00-120.00   54
 10  \w     41.00  93.00   0.50    0.94    --   76.32-112.00  30.00  104
 11  \w    -99.00 -40.00   0.50    0.94    --  -76.37 -15.00 120.00  118
 12  \w   -117.00 -36.00   0.50    0.94    --  -69.54 -15.00  60.00  162
 13  \w     55.00 108.00   0.50    0.94    --   84.34  15.00  60.00  106
 14  \w     40.00  65.00   0.50    0.94    --   84.34-112.00-180.00   50
 15  \w     40.00  67.00   0.50    0.94    --   84.34-112.00 150.00   54
 16  \w     29.00  54.00   0.50    0.94    --   71.26 -95.00 -90.00   50
 17  \w     49.00  91.00   0.50    0.94    --   84.34  15.00 120.00   84
;
_diffrn_measurement_device 'four-circle diffractometer'
_diffrn_measurement_device_type 'Rigaku XtaLAB Synergy-R'
_diffrn_measurement_method '\w scans'
_diffrn_orient_matrix_type
;
 CrysAlisPro convention (1999,Acta A55,543-557)
;
_diffrn_orient_matrix_UB_11 -0.0776097000
_diffrn_orient_matrix_UB_12 -0.0965639000
_diffrn_orient_matrix_UB_13 0.0327358000
_diffrn_orient_matrix_UB_21 -0.0389346000
_diffrn_orient_matrix_UB_22 0.1066028000
_diffrn_orient_matrix_UB_23 0.0541568000
_diffrn_orient_matrix_UB_31 -0.0969910000
_diffrn_orient_matrix_UB_32 0.0346009000
_diffrn_orient_matrix_UB_33 -0.0754848000
_diffrn_radiation_monochromator 'multi-layer mirror'
_diffrn_radiation_probe x-ray
_diffrn_radiation_type CuK\a
_diffrn_radiation_wavelength 1.54184
_diffrn_radiation_xray_symbol K-L~2,3~
_diffrn_reflns_av_R_equivalents 0.0365
_diffrn_reflns_av_unetI/netI 0.0425
_diffrn_reflns_Laue_measured_fraction_full 0.965
_diffrn_reflns_Laue_measured_fraction_max 0.918
_diffrn_reflns_limit_h_max 14
_diffrn_reflns_limit_h_min -14
_diffrn_reflns_limit_k_max 12
_diffrn_reflns_limit_k_min -12
_diffrn_reflns_limit_l_max 18
_diffrn_reflns_limit_l_min -19
_diffrn_reflns_number 11088
_diffrn_reflns_point_group_measured_fraction_full 0.965
_diffrn_reflns_point_group_measured_fraction_max 0.918
_diffrn_reflns_theta_full 67.684
_diffrn_reflns_theta_max 74.549
_diffrn_reflns_theta_min 3.738
_diffrn_source 'rotating-anode X-ray tube'
_diffrn_source_type 'PhotonJet-R X-ray Source'
_exptl_absorpt_coefficient_mu 1.494
_exptl_absorpt_correction_T_max 1.000
_exptl_absorpt_correction_T_min 0.941
_exptl_absorpt_correction_type gaussian
_exptl_absorpt_process_details
;
 CrysAlisPro 1.171.43.89a (Rigaku Oxford Diffraction, 2023) Numerical 
 absorption correction based on gaussian integration over a multifaceted 
 crystal model Empirical absorption correction using spherical harmonics, 
 implemented in SCALE3 ABSPACK scaling algorithm.
;
_exptl_crystal_colour 'clear pale colourless'
_exptl_crystal_density_diffrn 1.262
_exptl_crystal_description plate
_exptl_crystal_F_000 784
_exptl_crystal_preparation
;
 For data collection the crystal was immersed in a film of perfluoropolyether 
 oil, mounted on a polyimide loop and transferred to stream of cold nitrogen 
 (Oxford Cryostream 800).
;
_exptl_crystal_size_max 0.120
_exptl_crystal_size_mid 0.110
_exptl_crystal_size_min 0.030
_refine_diff_density_max 0.275
_refine_diff_density_min -0.443
_refine_diff_density_rms 0.054
_refine_ls_extinction_method none
_refine_ls_goodness_of_fit_ref 1.027
_refine_ls_hydrogen_treatment constr
_refine_ls_matrix_type full
_refine_ls_number_parameters 253
_refine_ls_number_reflns 3688
_refine_ls_number_restraints 0
_refine_ls_restrained_S_all 1.027
_refine_ls_R_factor_all 0.0612
_refine_ls_R_factor_gt 0.0444
_refine_ls_shift/su_max 0.000
_refine_ls_shift/su_mean 0.000
_refine_ls_structure_factor_coef Fsqd
_refine_ls_weighting_details
;
 w=1/[\s^2^(Fo^2^)+(0.0698P)^2^+0.4894P] where P=(Fo^2^+2Fc^2^)/3
;
_refine_ls_weighting_scheme calc
_refine_ls_wR_factor_gt 0.1144
_refine_ls_wR_factor_ref 0.1234
_reflns_Friedel_coverage 0.000
_reflns_number_gt 2876
_reflns_number_total 3688
_reflns_threshold_expression 'I > 2\s(I)'
_cod_data_source_file d5sc08526h2.cif
_cod_data_source_block 3aPh
_cod_original_sg_symbol_H-M 'P 21/c'
_cod_database_code 1576369
_shelx_shelxl_version_number 2018/3
_shelx_space_group_comment
;
 The symmetry employed for this shelxl refinement is uniquely defined by the 
 following loop, which should always be used as a source of symmetry 
 information in preference to the above space-group names. They are only 
 intended as comments.
;
_shelx_estimated_absorpt_t_min 0.841
_shelx_estimated_absorpt_t_max 0.957

loop_
_space_group_symop_operation_xyz
'x, y, z'
'-x, y+1/2, -z+1/2'
'-x, -y, -z'
'x, -y-1/2, z-1/2'

loop_
_atom_site_label
_atom_site_type_symbol
_atom_site_fract_x
_atom_site_fract_y
_atom_site_fract_z
_atom_site_U_iso_or_equiv
_atom_site_adp_type
_atom_site_occupancy
_atom_site_site_symmetry_order
_atom_site_calc_flag
_atom_site_refinement_flags_posn
_atom_site_refinement_flags_adp
_atom_site_refinement_flags_occupancy
_atom_site_disorder_assembly
_atom_site_disorder_group
B1_1 B 0.7512(2) 0.7047(2) 0.50555(14) 0.0265(5) Uani 1 1 d . . . . .
S1_1 S 0.61443(4) 0.75828(5) 0.51588(3) 0.02674(15) Uani 1 1 d . . . . .
C1_2 C 0.52069(17) 0.69142(19) 0.42854(12) 0.0249(4) Uani 1 1 d . . . . .
C2_2 C 0.55112(17) 0.61243(19) 0.36902(12) 0.0248(4) Uani 1 1 d . . . . .
C3_2 C 0.66738(17) 0.56985(19) 0.37089(12) 0.0257(4) Uani 1 1 d . . . . .
C4_2 C 0.76200(17) 0.61244(19) 0.43345(12) 0.0261(4) Uani 1 1 d . . . . .
C5_2 C 0.86970(18) 0.5633(2) 0.43007(12) 0.0286(4) Uani 1 1 d . . . . .
H5_2 H 0.933455 0.592089 0.471022 0.034 Uiso 1 1 calc R U . . .
C6_2 C 0.88583(18) 0.4750(2) 0.36956(12) 0.0322(5) Uani 1 1 d . . . . .
H6_2 H 0.959103 0.441852 0.369878 0.039 Uiso 1 1 calc R U . . .
C7_2 C 0.79312(18) 0.4352(2) 0.30797(13) 0.0338(5) Uani 1 1 d . . . . .
H7_2 H 0.803223 0.375166 0.265515 0.041 Uiso 1 1 calc R U . . .
C8_2 C 0.68721(19) 0.4823(2) 0.30827(13) 0.0303(5) Uani 1 1 d . . . . .
H8_2 H 0.625328 0.455179 0.265004 0.036 Uiso 1 1 calc R U . . .
C1_3 C 0.85254(18) 0.75758(19) 0.57391(13) 0.0280(4) Uani 1 1 d . . . . .
C2_3 C 0.8583(2) 0.7419(2) 0.66191(13) 0.0357(5) Uani 1 1 d . . . . .
H2_3 H 0.799455 0.697448 0.680820 0.043 Uiso 1 1 calc R U . . .
C3_3 C 0.9487(2) 0.7902(3) 0.72165(15) 0.0448(6) Uani 1 1 d . . . . .
H3_3 H 0.951903 0.776752 0.780842 0.054 Uiso 1 1 calc R U . . .
C4_3 C 1.0341(2) 0.8577(2) 0.69577(17) 0.0462(6) Uani 1 1 d . . . . .
H4_3 H 1.095429 0.891529 0.736846 0.055 Uiso 1 1 calc R U . . .
C5_3 C 1.0292(2) 0.8754(2) 0.60921(16) 0.0427(6) Uani 1 1 d . . . . .
H5_3 H 1.087312 0.921987 0.590771 0.051 Uiso 1 1 calc R U . . .
C6_3 C 0.94019(18) 0.8256(2) 0.54971(14) 0.0338(5) Uani 1 1 d . . . . .
H6_3 H 0.938570 0.837935 0.490636 0.041 Uiso 1 1 calc R U . . .
C1_4 C 0.40205(17) 0.73492(19) 0.42472(12) 0.0253(4) Uani 1 1 d . . . . .
C2_4 C 0.37591(18) 0.8655(2) 0.41597(12) 0.0289(5) Uani 1 1 d . . . . .
H2_4 H 0.433490 0.925885 0.412051 0.035 Uiso 1 1 calc R U . . .
C3_4 C 0.26633(18) 0.9074(2) 0.41297(12) 0.0312(5) Uani 1 1 d . . . . .
H3_4 H 0.248739 0.996089 0.405635 0.037 Uiso 1 1 calc R U . . .
C4_4 C 0.18263(18) 0.8206(2) 0.42060(13) 0.0336(5) Uani 1 1 d . . . . .
H4_4 H 0.107656 0.849670 0.418680 0.040 Uiso 1 1 calc R U . . .
C5_4 C 0.20824(19) 0.6910(2) 0.43107(14) 0.0353(5) Uani 1 1 d . . . . .
H5_4 H 0.150912 0.631277 0.436729 0.042 Uiso 1 1 calc R U . . .
C6_4 C 0.31755(18) 0.6488(2) 0.43327(13) 0.0307(5) Uani 1 1 d . . . . .
H6_4 H 0.334774 0.560045 0.440714 0.037 Uiso 1 1 calc R U . . .
C1_5 C 0.46251(17) 0.57199(19) 0.29352(12) 0.0258(4) Uani 1 1 d . . . . .
C2_5 C 0.43281(19) 0.6548(2) 0.22411(13) 0.0327(5) Uani 1 1 d . . . . .
H2_5 H 0.463813 0.738856 0.227433 0.039 Uiso 1 1 calc R U . . .
C3_5 C 0.35834(19) 0.6159(2) 0.14998(14) 0.0374(5) Uani 1 1 d . . . . .
H3_5 H 0.338377 0.673555 0.103229 0.045 Uiso 1 1 calc R U . . .
C4_5 C 0.31359(18) 0.4940(2) 0.14439(14) 0.0347(5) Uani 1 1 d . . . . .
H4_5 H 0.264749 0.466386 0.093095 0.042 Uiso 1 1 calc R U . . .
C5_5 C 0.33986(18) 0.4117(2) 0.21359(14) 0.0339(5) Uani 1 1 d . . . . .
H5_5 H 0.307467 0.328307 0.210203 0.041 Uiso 1 1 calc R U . . .
C6_5 C 0.41344(18) 0.4506(2) 0.28805(13) 0.0304(5) Uani 1 1 d . . . . .
H6_5 H 0.430361 0.393958 0.335533 0.036 Uiso 1 1 calc R U . . .

loop_
_atom_site_aniso_label
_atom_site_aniso_U_11
_atom_site_aniso_U_22
_atom_site_aniso_U_33
_atom_site_aniso_U_23
_atom_site_aniso_U_13
_atom_site_aniso_U_12
B1_1 0.0261(12) 0.0272(11) 0.0253(11) 0.0060(9) 0.0031(10) 0.0038(10)
S1_1 0.0251(3) 0.0315(3) 0.0224(2) -0.00195(19) 0.0021(2) 0.0020(2)
C1_2 0.0244(11) 0.0275(10) 0.0212(9) 0.0036(8) 0.0013(8) 0.0024(8)
C2_2 0.0255(11) 0.0266(9) 0.0213(9) 0.0024(7) 0.0026(8) 0.0009(8)
C3_2 0.0278(11) 0.0277(10) 0.0207(9) 0.0027(7) 0.0026(8) 0.0033(9)
C4_2 0.0266(11) 0.0280(10) 0.0227(9) 0.0051(8) 0.0029(8) 0.0039(8)
C5_2 0.0258(11) 0.0344(11) 0.0237(10) 0.0035(8) 0.0009(8) 0.0031(9)
C6_2 0.0288(12) 0.0410(12) 0.0266(10) 0.0019(9) 0.0050(9) 0.0115(10)
C7_2 0.0360(12) 0.0394(12) 0.0249(10) -0.0027(9) 0.0037(9) 0.0104(10)
C8_2 0.0300(11) 0.0352(11) 0.0235(10) -0.0031(8) 0.0006(9) 0.0034(9)
C1_3 0.0245(11) 0.0294(10) 0.0276(10) -0.0019(8) 0.0000(9) 0.0039(9)
C2_3 0.0334(12) 0.0456(13) 0.0272(11) -0.0041(9) 0.0042(10) 0.0049(10)
C3_3 0.0419(14) 0.0602(16) 0.0278(12) -0.0133(11) -0.0027(11) 0.0078(13)
C4_3 0.0355(14) 0.0493(14) 0.0464(14) -0.0181(12) -0.0079(12) 0.0029(12)
C5_3 0.0290(13) 0.0404(13) 0.0542(15) -0.0021(11) -0.0014(11) -0.0017(10)
C6_3 0.0279(12) 0.0362(12) 0.0349(12) 0.0019(9) 0.0012(10) 0.0024(10)
C1_4 0.0252(11) 0.0317(10) 0.0171(9) -0.0016(7) 0.0004(8) 0.0005(8)
C2_4 0.0303(12) 0.0297(10) 0.0246(10) -0.0014(8) 0.0009(9) 0.0000(9)
C3_4 0.0338(12) 0.0318(11) 0.0264(10) -0.0020(8) 0.0024(9) 0.0074(9)
C4_4 0.0266(11) 0.0479(13) 0.0256(10) -0.0021(9) 0.0039(9) 0.0071(10)
C5_4 0.0272(11) 0.0458(13) 0.0330(12) 0.0007(10) 0.0064(10) -0.0036(10)
C6_4 0.0317(12) 0.0312(10) 0.0300(11) 0.0013(8) 0.0081(9) -0.0005(9)
C1_5 0.0247(10) 0.0295(10) 0.0226(9) -0.0020(8) 0.0035(8) 0.0039(8)
C2_5 0.0363(12) 0.0296(10) 0.0287(11) 0.0024(8) -0.0011(10) -0.0012(9)
C3_5 0.0388(13) 0.0413(12) 0.0267(11) 0.0014(9) -0.0051(10) 0.0049(11)
C4_5 0.0268(12) 0.0454(13) 0.0292(11) -0.0114(9) 0.0001(9) 0.0031(10)
C5_5 0.0303(12) 0.0362(11) 0.0360(11) -0.0100(9) 0.0090(10) -0.0050(10)
C6_5 0.0348(12) 0.0301(10) 0.0271(10) 0.0007(8) 0.0083(9) -0.0014(9)

loop_
_atom_type_symbol
_atom_type_description
_atom_type_scat_dispersion_real
_atom_type_scat_dispersion_imag
_atom_type_scat_source
C C 0.0181 0.0091 'International Tables Vol C Tables 4.2.6.8 and 6.1.1.4'
H H 0.0000 0.0000 'International Tables Vol C Tables 4.2.6.8 and 6.1.1.4'
B B 0.0090 0.0039 'International Tables Vol C Tables 4.2.6.8 and 6.1.1.4'
S S 0.3331 0.5567 'International Tables Vol C Tables 4.2.6.8 and 6.1.1.4'

loop_
_exptl_crystal_face_index_h
_exptl_crystal_face_index_k
_exptl_crystal_face_index_l
_exptl_crystal_face_perp_dist
-1 1 1 0.0532
1 -1 -1 0.0587
-1 1 0 0.0279
1 -1 0 0.0572
0 1 1 0.0614
0 -1 -1 0.0605
-1 1 -1 0.0361
0 1 0 0.0423
0 -1 0 0.0658
1 1 1 0.0530
-1 -1 -1 0.0438
-1 0 -1 0.0323
0 1 -1 0.0438
0 -1 1 0.0673
1 1 0 0.0426
-1 -1 0 0.0435
1 1 -1 0.0441
-1 -1 1 0.0487
1 0 0 0.0195
-1 0 0 0.0097
1 0 -1 0.0362
-1 0 1 0.0492
0 0 -1 0.0514
0 0 1 0.0670
1 -1 1 0.0607

loop_
_geom_angle_atom_site_label_1
_geom_angle_atom_site_label_2
_geom_angle_atom_site_label_3
_geom_angle
_geom_angle_site_symmetry_1
_geom_angle_site_symmetry_3
_geom_angle_publ_flag
C4_2 B1_1 C1_3 124.85(19) . . ?
C4_2 B1_1 S1_1 119.58(16) . . ?
C1_3 B1_1 S1_1 115.57(16) . . ?
C1_2 S1_1 B1_1 105.05(10) . . ?
C2_2 C1_2 C1_4 123.41(18) . . ?
C2_2 C1_2 S1_1 124.94(16) . . ?
C1_4 C1_2 S1_1 111.61(14) . . ?
C1_2 C2_2 C3_2 124.33(18) . . ?
C1_2 C2_2 C1_5 118.70(18) . . ?
C3_2 C2_2 C1_5 116.87(17) . . ?
C8_2 C3_2 C4_2 117.99(19) . . ?
C8_2 C3_2 C2_2 118.98(18) . . ?
C4_2 C3_2 C2_2 123.04(18) . . ?
C5_2 C4_2 C3_2 118.19(18) . . ?
C5_2 C4_2 B1_1 118.86(18) . . ?
C3_2 C4_2 B1_1 122.91(18) . . ?
C6_2 C5_2 C4_2 122.43(19) . . ?
C6_2 C5_2 H5_2 118.8 . . ?
C4_2 C5_2 H5_2 118.8 . . ?
C5_2 C6_2 C7_2 118.99(19) . . ?
C5_2 C6_2 H6_2 120.5 . . ?
C7_2 C6_2 H6_2 120.5 . . ?
C8_2 C7_2 C6_2 120.3(2) . . ?
C8_2 C7_2 H7_2 119.8 . . ?
C6_2 C7_2 H7_2 119.8 . . ?
C7_2 C8_2 C3_2 122.02(19) . . ?
C7_2 C8_2 H8_2 119.0 . . ?
C3_2 C8_2 H8_2 119.0 . . ?
C6_3 C1_3 C2_3 117.1(2) . . ?
C6_3 C1_3 B1_1 121.01(19) . . ?
C2_3 C1_3 B1_1 121.9(2) . . ?
C3_3 C2_3 C1_3 121.0(2) . . ?
C3_3 C2_3 H2_3 119.5 . . ?
C1_3 C2_3 H2_3 119.5 . . ?
C4_3 C3_3 C2_3 120.6(2) . . ?
C4_3 C3_3 H3_3 119.7 . . ?
C2_3 C3_3 H3_3 119.7 . . ?
C3_3 C4_3 C5_3 119.2(2) . . ?
C3_3 C4_3 H4_3 120.4 . . ?
C5_3 C4_3 H4_3 120.4 . . ?
C6_3 C5_3 C4_3 120.2(2) . . ?
C6_3 C5_3 H5_3 119.9 . . ?
C4_3 C5_3 H5_3 119.9 . . ?
C5_3 C6_3 C1_3 121.9(2) . . ?
C5_3 C6_3 H6_3 119.1 . . ?
C1_3 C6_3 H6_3 119.1 . . ?
C6_4 C1_4 C2_4 118.91(19) . . ?
C6_4 C1_4 C1_2 121.38(18) . . ?
C2_4 C1_4 C1_2 119.66(18) . . ?
C3_4 C2_4 C1_4 120.3(2) . . ?
C3_4 C2_4 H2_4 119.9 . . ?
C1_4 C2_4 H2_4 119.8 . . ?
C4_4 C3_4 C2_4 120.3(2) . . ?
C4_4 C3_4 H3_4 119.9 . . ?
C2_4 C3_4 H3_4 119.9 . . ?
C3_4 C4_4 C5_4 119.9(2) . . ?
C3_4 C4_4 H4_4 120.1 . . ?
C5_4 C4_4 H4_4 120.1 . . ?
C6_4 C5_4 C4_4 120.0(2) . . ?
C6_4 C5_4 H5_4 120.0 . . ?
C4_4 C5_4 H5_4 120.0 . . ?
C5_4 C6_4 C1_4 120.7(2) . . ?
C5_4 C6_4 H6_4 119.7 . . ?
C1_4 C6_4 H6_4 119.7 . . ?
C6_5 C1_5 C2_5 118.48(19) . . ?
C6_5 C1_5 C2_2 122.01(18) . . ?
C2_5 C1_5 C2_2 119.39(18) . . ?
C3_5 C2_5 C1_5 120.9(2) . . ?
C3_5 C2_5 H2_5 119.6 . . ?
C1_5 C2_5 H2_5 119.6 . . ?
C4_5 C3_5 C2_5 120.0(2) . . ?
C4_5 C3_5 H3_5 120.0 . . ?
C2_5 C3_5 H3_5 120.0 . . ?
C3_5 C4_5 C5_5 119.9(2) . . ?
C3_5 C4_5 H4_5 120.1 . . ?
C5_5 C4_5 H4_5 120.1 . . ?
C4_5 C5_5 C6_5 120.3(2) . . ?
C4_5 C5_5 H5_5 119.9 . . ?
C6_5 C5_5 H5_5 119.9 . . ?
C5_5 C6_5 C1_5 120.46(19) . . ?
C5_5 C6_5 H6_5 119.8 . . ?
C1_5 C6_5 H6_5 119.8 . . ?

loop_
_geom_bond_atom_site_label_1
_geom_bond_atom_site_label_2
_geom_bond_distance
_geom_bond_site_symmetry_2
_geom_bond_publ_flag
B1_1 C4_2 1.528(3) . ?
B1_1 C1_3 1.563(3) . ?
B1_1 S1_1 1.785(2) . ?
S1_1 C1_2 1.749(2) . ?
C1_2 C2_2 1.366(3) . ?
C1_2 C1_4 1.493(3) . ?
C2_2 C3_2 1.468(3) . ?
C2_2 C1_5 1.498(3) . ?
C3_2 C8_2 1.412(3) . ?
C3_2 C4_2 1.424(3) . ?
C4_2 C5_2 1.411(3) . ?
C5_2 C6_2 1.378(3) . ?
C5_2 H5_2 0.9500 . ?
C6_2 C7_2 1.392(3) . ?
C6_2 H6_2 0.9500 . ?
C7_2 C8_2 1.372(3) . ?
C7_2 H7_2 0.9500 . ?
C8_2 H8_2 0.9500 . ?
C1_3 C6_3 1.395(3) . ?
C1_3 C2_3 1.405(3) . ?
C2_3 C3_3 1.387(3) . ?
C2_3 H2_3 0.9500 . ?
C3_3 C4_3 1.382(4) . ?
C3_3 H3_3 0.9500 . ?
C4_3 C5_3 1.386(4) . ?
C4_3 H4_3 0.9500 . ?
C5_3 C6_3 1.381(3) . ?
C5_3 H5_3 0.9500 . ?
C6_3 H6_3 0.9500 . ?
C1_4 C6_4 1.388(3) . ?
C1_4 C2_4 1.397(3) . ?
C2_4 C3_4 1.386(3) . ?
C2_4 H2_4 0.9500 . ?
C3_4 C4_4 1.381(3) . ?
C3_4 H3_4 0.9500 . ?
C4_4 C5_4 1.387(3) . ?
C4_4 H4_4 0.9500 . ?
C5_4 C6_4 1.386(3) . ?
C5_4 H5_4 0.9500 . ?
C6_4 H6_4 0.9500 . ?
C1_5 C6_5 1.392(3) . ?
C1_5 C2_5 1.392(3) . ?
C2_5 C3_5 1.391(3) . ?
C2_5 H2_5 0.9500 . ?
C3_5 C4_5 1.376(3) . ?
C3_5 H3_5 0.9500 . ?
C4_5 C5_5 1.384(3) . ?
C4_5 H4_5 0.9500 . ?
C5_5 C6_5 1.390(3) . ?
C5_5 H5_5 0.9500 . ?
C6_5 H6_5 0.9500 . ?

loop_
_geom_torsion_atom_site_label_1
_geom_torsion_atom_site_label_2
_geom_torsion_atom_site_label_3
_geom_torsion_atom_site_label_4
_geom_torsion
_geom_torsion_site_symmetry_1
_geom_torsion_site_symmetry_2
_geom_torsion_site_symmetry_3
_geom_torsion_site_symmetry_4
_geom_torsion_publ_flag
C4_2 B1_1 S1_1 C1_2 -3.59(19) . . . . ?
C1_3 B1_1 S1_1 C1_2 176.85(15) . . . . ?
B1_1 S1_1 C1_2 C2_2 1.9(2) . . . . ?
B1_1 S1_1 C1_2 C1_4 -176.14(14) . . . . ?
C1_4 C1_2 C2_2 C3_2 179.16(18) . . . . ?
S1_1 C1_2 C2_2 C3_2 1.4(3) . . . . ?
C1_4 C1_2 C2_2 C1_5 3.1(3) . . . . ?
S1_1 C1_2 C2_2 C1_5 -174.69(14) . . . . ?
C1_2 C2_2 C3_2 C8_2 176.48(19) . . . . ?
C1_5 C2_2 C3_2 C8_2 -7.4(3) . . . . ?
C1_2 C2_2 C3_2 C4_2 -3.3(3) . . . . ?
C1_5 C2_2 C3_2 C4_2 172.85(18) . . . . ?
C8_2 C3_2 C4_2 C5_2 -1.0(3) . . . . ?
C2_2 C3_2 C4_2 C5_2 178.81(18) . . . . ?
C8_2 C3_2 C4_2 B1_1 -178.66(19) . . . . ?
C2_2 C3_2 C4_2 B1_1 1.1(3) . . . . ?
C1_3 B1_1 C4_2 C5_2 4.3(3) . . . . ?
S1_1 B1_1 C4_2 C5_2 -175.17(15) . . . . ?
C1_3 B1_1 C4_2 C3_2 -177.98(19) . . . . ?
S1_1 B1_1 C4_2 C3_2 2.5(3) . . . . ?
C3_2 C4_2 C5_2 C6_2 -0.9(3) . . . . ?
B1_1 C4_2 C5_2 C6_2 176.88(19) . . . . ?
C4_2 C5_2 C6_2 C7_2 1.8(3) . . . . ?
C5_2 C6_2 C7_2 C8_2 -0.7(3) . . . . ?
C6_2 C7_2 C8_2 C3_2 -1.2(3) . . . . ?
C4_2 C3_2 C8_2 C7_2 2.0(3) . . . . ?
C2_2 C3_2 C8_2 C7_2 -177.75(19) . . . . ?
C4_2 B1_1 C1_3 C6_3 57.9(3) . . . . ?
S1_1 B1_1 C1_3 C6_3 -122.62(19) . . . . ?
C4_2 B1_1 C1_3 C2_3 -123.8(2) . . . . ?
S1_1 B1_1 C1_3 C2_3 55.8(2) . . . . ?
C6_3 C1_3 C2_3 C3_3 -1.1(3) . . . . ?
B1_1 C1_3 C2_3 C3_3 -179.6(2) . . . . ?
C1_3 C2_3 C3_3 C4_3 1.5(4) . . . . ?
C2_3 C3_3 C4_3 C5_3 -0.7(4) . . . . ?
C3_3 C4_3 C5_3 C6_3 -0.3(4) . . . . ?
C4_3 C5_3 C6_3 C1_3 0.6(3) . . . . ?
C2_3 C1_3 C6_3 C5_3 0.1(3) . . . . ?
B1_1 C1_3 C6_3 C5_3 178.6(2) . . . . ?
C2_2 C1_2 C1_4 C6_4 65.4(3) . . . . ?
S1_1 C1_2 C1_4 C6_4 -116.51(18) . . . . ?
C2_2 C1_2 C1_4 C2_4 -117.3(2) . . . . ?
S1_1 C1_2 C1_4 C2_4 60.8(2) . . . . ?
C6_4 C1_4 C2_4 C3_4 -2.2(3) . . . . ?
C1_2 C1_4 C2_4 C3_4 -179.52(17) . . . . ?
C1_4 C2_4 C3_4 C4_4 1.5(3) . . . . ?
C2_4 C3_4 C4_4 C5_4 -0.2(3) . . . . ?
C3_4 C4_4 C5_4 C6_4 -0.4(3) . . . . ?
C4_4 C5_4 C6_4 C1_4 -0.3(3) . . . . ?
C2_4 C1_4 C6_4 C5_4 1.6(3) . . . . ?
C1_2 C1_4 C6_4 C5_4 178.87(18) . . . . ?
C1_2 C2_2 C1_5 C6_5 -102.7(2) . . . . ?
C3_2 C2_2 C1_5 C6_5 81.0(2) . . . . ?
C1_2 C2_2 C1_5 C2_5 81.4(3) . . . . ?
C3_2 C2_2 C1_5 C2_5 -95.0(2) . . . . ?
C6_5 C1_5 C2_5 C3_5 -1.8(3) . . . . ?
C2_2 C1_5 C2_5 C3_5 174.3(2) . . . . ?
C1_5 C2_5 C3_5 C4_5 -0.4(4) . . . . ?
C2_5 C3_5 C4_5 C5_5 2.1(3) . . . . ?
C3_5 C4_5 C5_5 C6_5 -1.6(3) . . . . ?
C4_5 C5_5 C6_5 C1_5 -0.8(3) . . . . ?
C2_5 C1_5 C6_5 C5_5 2.4(3) . . . . ?
C2_2 C1_5 C6_5 C5_5 -173.58(19) . . . . ?
